data_7113795
loop_
_publ_author_name
'Foo, S. Jo Ling'
'Jones, Nathan D.'
'Patrick, Brian O.'
'James, Brian R.'

_publ_section_title
;
 Diastereoselective formation of a dipalladium(I) complex supported by a
 bridging tetradentate ligand, and oxidative addition of RS--H across a
 phosphine-bridged Pd^I^--Pd^I^ bond
;
_journal_coden_ASTM CHCOFS
_journal_issue 8
_journal_name_full
;
 Chemical Communications (Cambridge, United Kingdom)
;
_journal_page_first 988
_journal_page_last 989
_journal_paper_doi 10.1039/b300177f
_journal_year 2003
_chemical_formula_sum 'C35 H44 Cl8 N4 P2 Pd2'
_chemical_formula_weight 1079.13
_space_group_IT_number 15
_symmetry_cell_setting monoclinic
_symmetry_Int_Tables_number 15
_symmetry_space_group_name_Hall '-C 2yc'
_symmetry_space_group_name_H-M 'C 1 2/c 1'
_audit_creation_date 2000-12-04
_audit_creation_method 'by teXsan v1.8'
_audit_update_record
;
?
;
_cell_angle_alpha 90
_cell_angle_beta 122.73(1)
_cell_angle_gamma 90
_cell_formula_units_Z 8
_cell_length_a 44.988(4)
_cell_length_b 9.984(2)
_cell_length_c 24.531(4)
_cell_measurement_reflns_used 5532
_cell_measurement_temperature 198.2
_cell_measurement_theta_max 23.04
_cell_measurement_theta_min 3.08
_cell_volume 9269(3)
_computing_cell_refinement 'd*TREK (MSC, 1996-1998)'
_computing_data_collection 'd*TREK (MSC, 1996-1998)'
_computing_data_reduction 'd*TREK (MSC, 1996-1998)'
_computing_publication_material 'teXsan (MSC, 1992-1997)'
_computing_structure_refinement 'teXsan (MSC, 1992-1997)'
_computing_structure_solution
;
SIR97 (Altomare, et. al. 1998)
;
_diffrn_ambient_temperature 198.2
_diffrn_detector_area_resol_mean 11.76
_diffrn_measurement_device_type 'Rigaku/ADSC CCD'
_diffrn_measurement_method 'area detector'
_diffrn_orient_matrix_UB_11 0.00000
_diffrn_orient_matrix_UB_12 0.00000
_diffrn_orient_matrix_UB_13 0.00000
_diffrn_orient_matrix_UB_21 0.00000
_diffrn_orient_matrix_UB_22 0.00000
_diffrn_orient_matrix_UB_23 0.00000
_diffrn_orient_matrix_UB_31 0.00000
_diffrn_orient_matrix_UB_32 0.00000
_diffrn_orient_matrix_UB_33 0.00000
_diffrn_radiation_detector CCD
_diffrn_radiation_monochromator graphite
_diffrn_radiation_source 'X-ray tube'
_diffrn_radiation_type 'Mo K\a'
_diffrn_radiation_wavelength 0.7107
_diffrn_reflns_av_R_equivalents 0.10912
_diffrn_reflns_av_sigmaI/netI 0.180
_diffrn_reflns_limit_h_max 49
_diffrn_reflns_limit_h_min -49
_diffrn_reflns_limit_k_max 10
_diffrn_reflns_limit_k_min -10
_diffrn_reflns_limit_l_max 26
_diffrn_reflns_limit_l_min -26
_diffrn_reflns_number 29756
_diffrn_reflns_reduction_process 'Lp corrections applied'
_diffrn_reflns_theta_max 23.04
_diffrn_reflns_theta_min 3.08
_diffrn_standards_decay_% 0.00
_diffrn_standards_interval_count 0
_diffrn_standards_number 0
_exptl_absorpt_coefficient_mu 1.335
_exptl_absorpt_correction_T_max 1.000
_exptl_absorpt_correction_T_min 0.706
_exptl_absorpt_correction_type multi-scan
_exptl_crystal_colour orange
_exptl_crystal_density_diffrn 1.546
_exptl_crystal_density_meas ?
_exptl_crystal_description irregular
_exptl_crystal_F_000 4320.00
_exptl_crystal_size_max 0.25
_exptl_crystal_size_mid 0.08
_exptl_crystal_size_min 0.03
_refine_diff_density_max 3.25
_refine_diff_density_min -1.36
_refine_ls_extinction_method none
_refine_ls_goodness_of_fit_all 1.393
_refine_ls_goodness_of_fit_ref 1.393
_refine_ls_hydrogen_treatment noref
_refine_ls_matrix_type full
_refine_ls_number_constraints 0
_refine_ls_number_parameters 460
_refine_ls_number_reflns 6419
_refine_ls_number_restraints 0
_refine_ls_R_factor_all 0.1343
_refine_ls_R_factor_gt 0.060
_refine_ls_shift/su_max 0.0010
_refine_ls_shift/su_mean 0.0010
_refine_ls_structure_factor_coef Fsqd
_refine_ls_weighting_details 'w = 1/[\s^2^(Fo^2^)]'
_refine_ls_weighting_scheme sigma
_refine_ls_wR_factor_all 0.1714
_refine_ls_wR_factor_ref 0.171
_reflns_number_gt 3341
_reflns_number_total 6419
_reflns_threshold_expression I>3.00\s(I)
_cod_duplicate_entry 7104071
_cod_data_source_file b300177f.txt
_cod_data_source_block bj333/NDJ6/1
_cod_depositor_comments
;
The following automatic conversions were performed:

'_exptl_crystal_density_meas' value 'not measured' was changed to '?'
- the value is perceived as not measured.

Automatic conversion script
Id: cif_fix_values 3008 2015-01-20 13:52:24Z robertas 
;
_cod_original_sg_symbol_H-M 'C 2/c      '
_cod_original_formula_sum 'C35 H44 Cl8 N4 P2 Pd2 '
_cod_database_code 7113795

loop_
_symmetry_equiv_pos_as_xyz
'   +x,   +y,   +z'
'1/2+x,1/2+y,   +z'
'   -x,   +y,1/2-z'
1/2-x,1/2+y,1/2-z
'   -x,   -y,   -z'
'1/2-x,1/2-y,   -z'
'   +x,   -y,1/2+z'
1/2+x,1/2-y,1/2+z

loop_
_atom_site_label
_atom_site_fract_x
_atom_site_fract_y
_atom_site_fract_z
_atom_site_U_iso_or_equiv
_atom_site_occupancy
_atom_site_adp_type
_atom_site_calc_flag
Pd(1) 0.36711(3) 0.31833(9) 0.86120(5) 0.0193(3) 1.000 Uani d
Pd(2) 0.34242(3) 0.11232(9) 0.79054(5) 0.0193(3) 1.000 Uani d
Cl(1) 0.3395(1) 0.2935(3) 0.9207(2) 0.037(1) 1.000 Uani d
Cl(2) 0.3700(1) -0.0319(3) 0.8814(2) 0.036(1) 1.000 Uani d
Cl(3) 0.4325(1) 0.1527(5) 1.0891(2) 0.082(2) 1.000 Uani d
Cl(4) 0.3689(1) 0.0133(6) 1.0558(2) 0.076(2) 1.000 Uani d
Cl(5) 0.4249(1) -0.1241(5) 1.0545(3) 0.084(2) 1.000 Uani d
Cl(6) 0.1931(1) -0.0673(4) 0.4581(2) 0.064(2) 1.000 Uani d
Cl(7) 0.1213(1) -0.1357(5) 0.3662(2) 0.086(2) 1.000 Uani d
Cl(8) 0.1385(2) 0.1055(5) 0.4436(2) 0.078(2) 1.000 Uani d
P(1) 0.38928(9) 0.3373(3) 0.8027(2) 0.0223(9) 1.000 Uani d
P(2) 0.31898(9) 0.2477(3) 0.7075(2) 0.0181(9) 1.000 Uani d
N(1) 0.3939(3) 0.513(1) 0.9055(5) 0.021(3) 1.000 Uani d
N(2) 0.4581(3) 0.249(1) 0.9138(5) 0.033(3) 1.000 Uani d
N(3) 0.3291(3) -0.054(1) 0.7184(5) 0.029(3) 1.000 Uani d
N(4) 0.2503(3) 0.1441(9) 0.6740(5) 0.024(3) 1.000 Uani d
C(1) 0.4119(3) 0.568(1) 0.8766(6) 0.022(4) 1.000 Uani d
C(2) 0.4275(4) 0.695(1) 0.8955(7) 0.034(4) 1.000 Uani d
C(3) 0.4454(5) 0.746(2) 0.8682(8) 0.054(5) 1.000 Uani d
C(4) 0.4470(4) 0.682(2) 0.8223(9) 0.063(6) 1.000 Uani d
C(5) 0.4292(5) 0.553(2) 0.8011(7) 0.052(5) 1.000 Uani d
C(6) 0.4118(3) 0.496(1) 0.8286(6) 0.025(4) 1.000 Uani d
C(7) 0.3658(4) 0.607(1) 0.8942(9) 0.053(5) 1.000 Uani d
C(8) 0.4190(4) 0.489(1) 0.9767(7) 0.035(4) 1.000 Uani d
C(9) 0.4511(3) 0.188(1) 0.8540(7) 0.032(4) 1.000 Uani d
C(10) 0.4746(4) 0.105(2) 0.8529(8) 0.051(5) 1.000 Uani d
C(11) 0.4667(5) 0.050(2) 0.795(1) 0.069(7) 1.000 Uani d
C(12) 0.4354(5) 0.078(2) 0.7389(9) 0.071(7) 1.000 Uani d
C(13) 0.4118(4) 0.163(2) 0.7389(7) 0.046(5) 1.000 Uani d
C(14) 0.4192(4) 0.220(1) 0.7968(6) 0.034(4) 1.000 Uani d
C(15) 0.4568(5) 0.153(2) 0.9566(8) 0.056(6) 1.000 Uani d
C(16) 0.4908(4) 0.327(2) 0.9479(8) 0.059(5) 1.000 Uani d
C(17) 0.3530(3) 0.366(1) 0.7181(6) 0.027(4) 1.000 Uani d
C(18) 0.3140(4) 0.000(1) 0.6526(6) 0.028(4) 1.000 Uani d
C(19) 0.3038(4) -0.089(1) 0.6005(7) 0.036(4) 1.000 Uani d
C(20) 0.2907(4) -0.040(2) 0.5393(7) 0.044(5) 1.000 Uani d
C(21) 0.2865(4) 0.099(2) 0.5279(6) 0.036(4) 1.000 Uani d
C(22) 0.2955(3) 0.187(1) 0.5770(6) 0.025(4) 1.000 Uani d
C(23) 0.3088(3) 0.139(1) 0.6408(6) 0.018(4) 1.000 Uani d
C(24) 0.3619(4) -0.129(1) 0.7395(7) 0.036(4) 1.000 Uani d
C(25) 0.3034(4) -0.146(1) 0.7222(7) 0.045(5) 1.000 Uani d
C(26) 0.2479(3) 0.283(1) 0.6594(6) 0.020(4) 1.000 Uani d
C(27) 0.2167(3) 0.354(1) 0.6323(6) 0.029(4) 1.000 Uani d
C(28) 0.2160(4) 0.490(1) 0.6199(6) 0.033(4) 1.000 Uani d
C(29) 0.2448(4) 0.556(1) 0.6319(6) 0.029(4) 1.000 Uani d
C(30) 0.2771(4) 0.486(1) 0.6589(6) 0.027(4) 1.000 Uani d
C(31) 0.2790(3) 0.349(1) 0.6736(6) 0.021(4) 1.000 Uani d
C(32) 0.2460(5) 0.118(1) 0.7273(8) 0.051(5) 1.000 Uani d
C(33) 0.2257(4) 0.067(1) 0.6161(7) 0.042(5) 1.000 Uani d
C(34) 0.4024(4) 0.030(2) 1.0403(7) 0.044(5) 1.000 Uani d
C(35) 0.1509(4) -0.061(2) 0.4441(8) 0.050(5) 1.000 Uani d
H(2) 0.4260 0.7466 0.9277 0.040 1.000 Uiso c
H(3) 0.4573 0.8333 0.8833 0.064 1.000 Uiso c
H(4) 0.4596 0.7195 0.8035 0.076 1.000 Uiso c
H(5) 0.4295 0.5046 0.7666 0.063 1.000 Uiso c
H(7B) 0.3525 0.5690 0.9116 0.064 1.000 Uiso c
H(7C) 0.3499 0.6225 0.8476 0.064 1.000 Uiso c
H(7A) 0.3765 0.6920 0.9160 0.064 1.000 Uiso c
H(8A) 0.4366 0.4224 0.9834 0.042 1.000 Uiso c
H(8B) 0.4058 0.4568 0.9955 0.042 1.000 Uiso c
H(8C) 0.4309 0.5734 0.9978 0.042 1.000 Uiso c
H(10) 0.4971 0.0842 0.8932 0.061 1.000 Uiso c
H(11) 0.4838 -0.0098 0.7942 0.083 1.000 Uiso c
H(12) 0.4299 0.0373 0.6981 0.085 1.000 Uiso c
H(13) 0.3895 0.1830 0.6982 0.055 1.000 Uiso c
H(15C) 0.4759 0.0874 0.9712 0.067 1.000 Uiso c
H(15A) 0.4340 0.1062 0.9334 0.067 1.000 Uiso c
H(15B) 0.4596 0.1992 0.9943 0.067 1.000 Uiso c
H(16B) 0.4942 0.3635 0.9880 0.071 1.000 Uiso c
H(16C) 0.4894 0.4010 0.9202 0.071 1.000 Uiso c
H(16A) 0.5108 0.2692 0.9584 0.071 1.000 Uiso c
H(17A) 0.3444 0.4583 0.7116 0.032 1.000 Uiso c
H(17B) 0.3604 0.3457 0.6881 0.032 1.000 Uiso c
H(19) 0.3061 -0.1855 0.6080 0.043 1.000 Uiso c
H(20) 0.2843 -0.1015 0.5036 0.052 1.000 Uiso c
H(21) 0.2769 0.1329 0.4840 0.043 1.000 Uiso c
H(22) 0.2927 0.2831 0.5683 0.030 1.000 Uiso c
H(24C) 0.3774 -0.0747 0.7316 0.043 1.000 Uiso c
H(24A) 0.3561 -0.2129 0.7150 0.043 1.000 Uiso c
H(24B) 0.3740 -0.1491 0.7859 0.043 1.000 Uiso c
H(25B) 0.3133 -0.1723 0.7674 0.054 1.000 Uiso c
H(25C) 0.2993 -0.2263 0.6960 0.054 1.000 Uiso c
H(25A) 0.2810 -0.0990 0.7057 0.054 1.000 Uiso c
H(27) 0.1950 0.3077 0.6217 0.035 1.000 Uiso c
H(28) 0.1938 0.5392 0.6019 0.040 1.000 Uiso c
H(29) 0.2435 0.6517 0.6220 0.035 1.000 Uiso c
H(30) 0.2983 0.5329 0.6675 0.033 1.000 Uiso c
H(32A) 0.2652 0.1611 0.7666 0.061 1.000 Uiso c
H(32B) 0.2467 0.0211 0.7344 0.061 1.000 Uiso c
H(32C) 0.2233 0.1539 0.7170 0.061 1.000 Uiso c
H(33C) 0.2323 0.0757 0.5843 0.051 1.000 Uiso c
H(33A) 0.2017 0.1023 0.5975 0.051 1.000 Uiso c
H(33B) 0.2264 -0.0269 0.6277 0.051 1.000 Uiso c
H(34) 0.3917 0.0548 0.9947 0.053 1.000 Uiso c
H(35) 0.1503 -0.1115 0.4778 0.060 1.000 Uiso c

loop_
_atom_site_aniso_label
_atom_site_aniso_U_11
_atom_site_aniso_U_22
_atom_site_aniso_U_33
_atom_site_aniso_U_12
_atom_site_aniso_U_13
_atom_site_aniso_U_23
Pd(1) 0.0192(6) 0.0199(5) 0.0167(6) -0.0023(5) 0.0084(5) -0.0024(5)
Pd(2) 0.0216(6) 0.0190(5) 0.0126(5) -0.0012(4) 0.0062(5) 0.0000(4)
Cl(1) 0.055(3) 0.029(2) 0.045(2) -0.010(2) 0.040(2) -0.009(2)
Cl(2) 0.052(3) 0.028(2) 0.021(2) 0.005(2) 0.014(2) 0.006(2)
Cl(3) 0.083(4) 0.100(4) 0.062(3) -0.032(3) 0.038(3) -0.023(3)
Cl(4) 0.048(3) 0.120(4) 0.064(3) 0.002(3) 0.033(3) 0.014(3)
Cl(5) 0.074(4) 0.090(4) 0.072(4) 0.018(3) 0.028(3) -0.006(3)
Cl(6) 0.066(3) 0.066(3) 0.067(3) -0.003(2) 0.042(3) -0.020(2)
Cl(7) 0.082(4) 0.099(4) 0.058(3) -0.025(3) 0.026(3) -0.008(3)
Cl(8) 0.106(4) 0.077(3) 0.072(3) 0.030(3) 0.062(3) 0.012(3)
P(1) 0.017(2) 0.030(2) 0.017(2) -0.003(2) 0.008(2) 0.000(1)
P(2) 0.016(2) 0.022(2) 0.014(2) -0.002(1) 0.007(2) -0.002(1)
N(1) 0.012(6) 0.025(6) 0.026(7) 0.008(5) 0.010(5) 0.006(5)
N(2) 0.024(7) 0.037(7) 0.024(7) -0.008(6) 0.005(6) -0.007(6)
N(3) 0.041(8) 0.025(6) 0.016(6) 0.006(5) 0.012(6) 0.001(5)
N(4) 0.032(7) 0.024(6) 0.026(6) -0.004(5) 0.022(6) -0.001(5)
C(1) 0.005(7) 0.028(7) 0.017(7) 0.001(5) -0.004(6) 0.003(6)
C(2) 0.026(8) 0.035(8) 0.033(9) -0.005(7) 0.011(7) 0.003(7)
C(3) 0.07(1) 0.05(1) 0.03(1) -0.015(9) 0.01(1) -0.009(8)
C(4) 0.04(1) 0.07(1) 0.06(1) -0.035(9) 0.01(1) 0.02(1)
C(5) 0.06(1) 0.06(1) 0.021(9) -0.002(9) 0.010(9) 0.001(8)
C(6) 0.014(8) 0.035(8) 0.023(8) 0.001(6) 0.008(7) 0.017(6)
C(7) 0.05(1) 0.033(9) 0.08(1) 0.004(8) 0.03(1) -0.006(9)
C(8) 0.034(9) 0.035(8) 0.034(9) -0.007(7) 0.017(8) -0.006(7)
C(9) 0.021(8) 0.040(8) 0.034(9) 0.001(7) 0.015(7) 0.000(7)
C(10) 0.03(1) 0.06(1) 0.06(1) 0.015(9) 0.023(9) -0.007(9)
C(11) 0.05(1) 0.10(1) 0.08(2) 0.01(1) 0.05(1) -0.02(1)
C(12) 0.06(1) 0.12(2) 0.05(1) 0.00(1) 0.04(1) -0.04(1)
C(13) 0.034(9) 0.07(1) 0.027(9) 0.005(8) 0.016(8) -0.012(8)
C(14) 0.023(9) 0.05(1) 0.020(8) -0.008(7) 0.006(7) 0.000(7)
C(15) 0.07(1) 0.05(1) 0.04(1) 0.015(9) 0.03(1) 0.009(8)
C(16) 0.04(1) 0.07(1) 0.04(1) -0.011(9) 0.004(9) -0.018(9)
C(17) 0.019(7) 0.037(8) 0.020(7) -0.009(6) 0.007(6) 0.003(6)
C(18) 0.027(8) 0.037(8) 0.019(8) 0.004(6) 0.011(7) 0.002(6)
C(19) 0.05(1) 0.030(8) 0.033(9) -0.001(7) 0.025(8) -0.015(7)
C(20) 0.06(1) 0.05(1) 0.013(8) 0.008(9) 0.021(8) -0.008(7)
C(21) 0.038(9) 0.06(1) 0.014(8) 0.008(8) 0.017(7) -0.001(7)
C(22) 0.016(7) 0.036(8) 0.014(7) 0.004(6) 0.003(6) -0.002(6)
C(23) 0.012(7) 0.021(7) 0.017(7) 0.001(5) 0.006(6) 0.000(5)
C(24) 0.030(9) 0.045(9) 0.027(8) 0.017(7) 0.011(7) -0.003(7)
C(25) 0.06(1) 0.026(8) 0.031(9) -0.018(7) 0.009(8) -0.001(6)
C(26) 0.020(8) 0.030(8) 0.012(7) 0.007(6) 0.010(6) 0.000(6)
C(27) 0.020(8) 0.044(9) 0.022(8) 0.001(6) 0.010(7) -0.001(6)
C(28) 0.030(9) 0.039(9) 0.023(8) 0.024(7) 0.010(7) 0.003(7)
C(29) 0.04(1) 0.025(7) 0.024(8) 0.008(7) 0.019(8) 0.003(6)
C(30) 0.030(9) 0.030(8) 0.015(7) -0.008(6) 0.008(7) -0.007(6)
C(31) 0.032(8) 0.014(7) 0.012(7) 0.002(5) 0.009(6) -0.005(5)
C(32) 0.08(1) 0.038(9) 0.05(1) 0.010(9) 0.04(1) 0.011(8)
C(33) 0.022(9) 0.05(1) 0.05(1) -0.010(7) 0.011(8) -0.018(8)
C(34) 0.030(9) 0.06(1) 0.028(9) -0.004(8) 0.004(8) 0.000(8)
C(35) 0.06(1) 0.05(1) 0.04(1) 0.004(8) 0.028(9) 0.010(8)

loop_
_atom_type_symbol
_atom_type_oxidation_number
_atom_type_number_in_cell
_atom_type_scat_dispersion_real
_atom_type_scat_dispersion_imag
_atom_type_scat_source
C 0 280 0.002 0.002
;International Tables for Crystallography
(1992, Vol. C, Tables 4.2.6.8 and 6.1.1.1)
;
H 0 352 0.000 0.000
;International Tables for Crystallography
(1992, Vol. C, Table 6.1.1.2)
;
N 0 32 0.004 0.003
;International Tables for Crystallography
(1992, Vol. C, Tables 4.2.6.8 and 6.1.1.1)
;
P 0 16 0.090 0.095
;International Tables for Crystallography
(1992, Vol. C, Tables 4.2.6.8 and 6.1.1.1)
;
Pd 0 16 -1.177 1.007
;International Tables for Crystallography
(1992, Vol. C, Tables 4.2.6.8 and 6.1.1.1)
;
Cl 0 64 0.132 0.159
;International Tables for Crystallography
(1992, Vol. C, Tables 4.2.6.8 and 6.1.1.1)
;

loop_
_geom_angle_atom_site_label_1
_geom_angle_atom_site_label_2
_geom_angle_atom_site_label_3
_geom_angle
_geom_angle_publ_flag
Pd(2) Pd(1) Cl(1) 98.86(9) yes
Pd(2) Pd(1) P(1) 78.7(1) yes
Pd(2) Pd(1) N(1) 164.4(3) yes
Cl(1) Pd(1) P(1) 176.8(1) yes
Cl(1) Pd(1) N(1) 96.6(3) yes
P(1) Pd(1) N(1) 85.8(3) yes
Pd(1) Pd(2) Cl(2) 92.12(9) yes
Pd(1) Pd(2) P(2) 86.99(9) yes
Pd(1) Pd(2) N(3) 165.5(3) yes
Cl(2) Pd(2) P(2) 177.8(1) yes
Cl(2) Pd(2) N(3) 94.1(3) yes
P(2) Pd(2) N(3) 86.3(3) yes
Pd(1) P(1) C(6) 102.5(5) yes
Pd(1) P(1) C(14) 128.1(5) yes
Pd(1) P(1) C(17) 108.4(4) yes
C(6) P(1) C(14) 107.0(6) yes
C(6) P(1) C(17) 104.3(6) yes
C(14) P(1) C(17) 104.4(6) yes
Pd(2) P(2) C(17) 108.7(4) yes
Pd(2) P(2) C(23) 103.4(4) yes
Pd(2) P(2) C(31) 129.0(4) yes
C(17) P(2) C(23) 107.4(6) yes
C(17) P(2) C(31) 104.3(6) yes
C(23) P(2) C(31) 102.5(5) yes
Pd(1) N(1) C(1) 113.1(8) yes
Pd(1) N(1) C(7) 106.4(8) yes
Pd(1) N(1) C(8) 107.5(7) yes
C(1) N(1) C(7) 108(1) yes
C(1) N(1) C(8) 111(1) yes
C(7) N(1) C(8) 110(1) yes
C(9) N(2) C(15) 112(1) yes
C(9) N(2) C(16) 114(1) yes
C(15) N(2) C(16) 111(1) yes
Pd(2) N(3) C(18) 110.9(7) yes
Pd(2) N(3) C(24) 107.8(8) yes
Pd(2) N(3) C(25) 106.5(8) yes
C(18) N(3) C(24) 111(1) yes
C(18) N(3) C(25) 112(1) yes
C(24) N(3) C(25) 109(1) yes
C(26) N(4) C(32) 112(1) yes
C(26) N(4) C(33) 111(1) yes
C(32) N(4) C(33) 113(1) yes
N(1) C(1) C(2) 120(1) yes
N(1) C(1) C(6) 118(1) yes
C(2) C(1) C(6) 121(1) yes
C(1) C(2) C(3) 120(1) yes
C(1) C(2) H(2) 120.2 no
C(3) C(2) H(2) 120.2 no
C(2) C(3) C(4) 122(2) yes
C(2) C(3) H(3) 118.9 no
C(4) C(3) H(3) 118.9 no
C(3) C(4) C(5) 117(2) yes
C(3) C(4) H(4) 121.2 no
C(5) C(4) H(4) 121.3 no
C(4) C(5) C(6) 122(2) yes
C(4) C(5) H(5) 119.1 no
C(6) C(5) H(5) 119.1 no
P(1) C(6) C(1) 120(1) yes
P(1) C(6) C(5) 123(1) yes
C(1) C(6) C(5) 117(1) yes
N(1) C(7) H(7B) 109.5 no
N(1) C(7) H(7C) 109.5 no
N(1) C(7) H(7A) 109.5 no
H(7B) C(7) H(7C) 109.5 no
H(7B) C(7) H(7A) 109.5 no
H(7C) C(7) H(7A) 109.5 no
N(1) C(8) H(8A) 109.5 no
N(1) C(8) H(8B) 109.5 no
N(1) C(8) H(8C) 109.5 no
H(8A) C(8) H(8B) 109.5 no
H(8A) C(8) H(8C) 109.5 no
H(8B) C(8) H(8C) 109.5 no
N(2) C(9) C(10) 122(1) yes
N(2) C(9) C(14) 117(1) yes
C(10) C(9) C(14) 121(1) yes
C(9) C(10) C(11) 120(2) yes
C(9) C(10) H(10) 120.1 no
C(11) C(10) H(10) 120.2 no
C(10) C(11) C(12) 120(2) yes
C(10) C(11) H(11) 119.8 no
C(12) C(11) H(11) 119.8 no
C(11) C(12) C(13) 121(2) yes
C(11) C(12) H(12) 119.7 no
C(13) C(12) H(12) 119.7 no
C(12) C(13) C(14) 120(1) yes
C(12) C(13) H(13) 120.0 no
C(14) C(13) H(13) 120.0 no
P(1) C(14) C(9) 118(1) yes
P(1) C(14) C(13) 124(1) yes
C(9) C(14) C(13) 118(1) yes
N(2) C(15) H(15C) 109.5 no
N(2) C(15) H(15A) 109.5 no
N(2) C(15) H(15B) 109.5 no
H(15C) C(15) H(15A) 109.5 no
H(15C) C(15) H(15B) 109.5 no
H(15A) C(15) H(15B) 109.5 no
N(2) C(16) H(16B) 109.5 no
N(2) C(16) H(16C) 109.5 no
N(2) C(16) H(16A) 109.5 no
H(16B) C(16) H(16C) 109.5 no
H(16B) C(16) H(16A) 109.5 no
H(16C) C(16) H(16A) 109.5 no
P(1) C(17) P(2) 102.9(6) yes
P(1) C(17) H(17A) 111.1 no
P(1) C(17) H(17B) 111.1 no
P(2) C(17) H(17A) 111.1 no
P(2) C(17) H(17B) 111.1 no
H(17A) C(17) H(17B) 109.5 no
N(3) C(18) C(19) 120(1) yes
N(3) C(18) C(23) 121(1) yes
C(19) C(18) C(23) 119(1) yes
C(18) C(19) C(20) 120(1) yes
C(18) C(19) H(19) 119.8 no
C(20) C(19) H(19) 119.8 no
C(19) C(20) C(21) 120(1) yes
C(19) C(20) H(20) 120.0 no
C(21) C(20) H(20) 120.0 no
C(20) C(21) C(22) 121(1) yes
C(20) C(21) H(21) 119.5 no
C(22) C(21) H(21) 119.5 no
C(21) C(22) C(23) 120(1) yes
C(21) C(22) H(22) 119.8 no
C(23) C(22) H(22) 119.8 no
P(2) C(23) C(18) 118.3(9) yes
P(2) C(23) C(22) 123.1(9) yes
C(18) C(23) C(22) 119(1) yes
N(3) C(24) H(24C) 109.5 no
N(3) C(24) H(24A) 109.5 no
N(3) C(24) H(24B) 109.5 no
H(24C) C(24) H(24A) 109.5 no
H(24C) C(24) H(24B) 109.5 no
H(24A) C(24) H(24B) 109.5 no
N(3) C(25) H(25B) 109.5 no
N(3) C(25) H(25C) 109.5 no
N(3) C(25) H(25A) 109.5 no
H(25B) C(25) H(25C) 109.5 no
H(25B) C(25) H(25A) 109.5 no
H(25C) C(25) H(25A) 109.5 no
N(4) C(26) C(27) 123(1) yes
N(4) C(26) C(31) 118(1) yes
C(27) C(26) C(31) 120(1) yes
C(26) C(27) C(28) 120(1) yes
C(26) C(27) H(27) 120.0 no
C(28) C(27) H(27) 120.0 no
C(27) C(28) C(29) 122(1) yes
C(27) C(28) H(28) 119.0 no
C(29) C(28) H(28) 119.0 no
C(28) C(29) C(30) 119(1) yes
C(28) C(29) H(29) 120.5 no
C(30) C(29) H(29) 120.5 no
C(29) C(30) C(31) 121(1) yes
C(29) C(30) H(30) 119.6 no
C(31) C(30) H(30) 119.6 no
P(2) C(31) C(26) 116.9(8) yes
P(2) C(31) C(30) 125(1) yes
C(26) C(31) C(30) 118(1) yes
N(4) C(32) H(32A) 109.5 no
N(4) C(32) H(32B) 109.5 no
N(4) C(32) H(32C) 109.5 no
H(32A) C(32) H(32B) 109.5 no
H(32A) C(32) H(32C) 109.5 no
H(32B) C(32) H(32C) 109.5 no
N(4) C(33) H(33C) 109.5 no
N(4) C(33) H(33A) 109.5 no
N(4) C(33) H(33B) 109.5 no
H(33C) C(33) H(33A) 109.5 no
H(33C) C(33) H(33B) 109.5 no
H(33A) C(33) H(33B) 109.5 no
Cl(3) C(34) Cl(4) 111.0(9) yes
Cl(3) C(34) Cl(5) 109.1(8) yes
Cl(3) C(34) H(34) 108.8 no
Cl(4) C(34) Cl(5) 110.1(9) yes
Cl(4) C(34) H(34) 108.8 no
Cl(5) C(34) H(34) 108.9 no
Cl(6) C(35) Cl(7) 107.3(9) yes
Cl(6) C(35) Cl(8) 110.3(9) yes
Cl(6) C(35) H(35) 109.8 no
Cl(7) C(35) Cl(8) 109.6(9) yes
Cl(7) C(35) H(35) 109.8 no
Cl(8) C(35) H(35) 109.8 no

loop_
_geom_bond_atom_site_label_1
_geom_bond_atom_site_label_2
_geom_bond_distance
_geom_bond_publ_flag
Pd(1) Pd(2) 2.527(1) yes
Pd(1) Cl(1) 2.384(4) yes
Pd(1) P(1) 2.153(4) yes
Pd(1) N(1) 2.23(1) yes
Pd(2) Cl(2) 2.364(3) yes
Pd(2) P(2) 2.184(3) yes
Pd(2) N(3) 2.26(1) yes
Cl(3) C(34) 1.74(2) yes
Cl(4) C(34) 1.75(2) yes
Cl(5) C(34) 1.77(2) yes
Cl(6) C(35) 1.74(2) yes
Cl(7) C(35) 1.80(2) yes
Cl(8) C(35) 1.75(2) yes
P(1) C(6) 1.80(1) yes
P(1) C(14) 1.84(1) yes
P(1) C(17) 1.84(1) yes
P(2) C(17) 1.83(1) yes
P(2) C(23) 1.80(1) yes
P(2) C(31) 1.83(1) yes
N(1) C(1) 1.44(2) yes
N(1) C(7) 1.47(2) yes
N(1) C(8) 1.50(2) yes
N(2) C(9) 1.45(2) yes
N(2) C(15) 1.45(2) yes
N(2) C(16) 1.46(2) yes
N(3) C(18) 1.47(2) yes
N(3) C(24) 1.48(2) yes
N(3) C(25) 1.52(2) yes
N(4) C(26) 1.42(1) yes
N(4) C(32) 1.44(2) yes
N(4) C(33) 1.46(2) yes
C(1) C(2) 1.40(2) yes
C(1) C(6) 1.38(2) yes
C(2) C(3) 1.40(2) yes
C(2) H(2) 0.98 no
C(3) C(4) 1.33(2) yes
C(3) H(3) 0.98 no
C(4) C(5) 1.45(2) yes
C(4) H(4) 0.98 no
C(5) C(6) 1.40(2) yes
C(5) H(5) 0.98 no
C(7) H(7B) 0.98 no
C(7) H(7C) 0.98 no
C(7) H(7A) 0.98 no
C(8) H(8A) 0.98 no
C(8) H(8B) 0.98 no
C(8) H(8C) 0.98 no
C(9) C(10) 1.36(2) yes
C(9) C(14) 1.40(2) yes
C(10) C(11) 1.38(2) yes
C(10) H(10) 0.98 no
C(11) C(12) 1.37(3) yes
C(11) H(11) 0.98 no
C(12) C(13) 1.36(2) yes
C(12) H(12) 0.98 no
C(13) C(14) 1.40(2) yes
C(13) H(13) 0.98 no
C(15) H(15C) 0.98 no
C(15) H(15A) 0.98 no
C(15) H(15B) 0.98 no
C(16) H(16B) 0.98 no
C(16) H(16C) 0.98 no
C(16) H(16A) 0.98 no
C(17) H(17A) 0.98 no
C(17) H(17B) 0.98 no
C(18) C(19) 1.41(2) yes
C(18) C(23) 1.42(2) yes
C(19) C(20) 1.37(2) yes
C(19) H(19) 0.98 no
C(20) C(21) 1.40(2) yes
C(20) H(20) 0.98 no
C(21) C(22) 1.36(2) yes
C(21) H(21) 0.98 no
C(22) C(23) 1.42(2) yes
C(22) H(22) 0.98 no
C(24) H(24C) 0.98 no
C(24) H(24A) 0.98 no
C(24) H(24B) 0.98 no
C(25) H(25B) 0.98 no
C(25) H(25C) 0.98 no
C(25) H(25A) 0.98 no
C(26) C(27) 1.38(2) yes
C(26) C(31) 1.41(2) yes
C(27) C(28) 1.39(2) yes
C(27) H(27) 0.98 no
C(28) C(29) 1.33(2) yes
C(28) H(28) 0.98 no
C(29) C(30) 1.41(2) yes
C(29) H(29) 0.98 no
C(30) C(31) 1.40(2) yes
C(30) H(30) 0.98 no
C(32) H(32A) 0.98 no
C(32) H(32B) 0.98 no
C(32) H(32C) 0.98 no
C(33) H(33C) 0.98 no
C(33) H(33A) 0.98 no
C(33) H(33B) 0.98 no
C(34) H(34) 0.98 no
C(35) H(35) 0.98 no

loop_
_geom_contact_atom_site_label_1
_geom_contact_atom_site_label_2
_geom_contact_distance
_geom_contact_site_symmetry_2
_geom_contact_publ_flag
Cl(1) C(35) 3.43(2) 6_556 no
Cl(2) C(34) 3.40(2) . no
Cl(4) C(20) 3.33(2) 4 no
Cl(4) C(21) 3.57(1) 4 no
Cl(6) C(33) 3.58(2) . no
Cl(7) C(5) 3.55(2) 7_556 no
C(3) C(24) 3.58(2) 1_565 no
C(28) C(32) 3.42(2) 6_556 no
C(29) C(32) 3.31(2) 6_556 no

loop_
_geom_torsion_atom_site_label_1
_geom_torsion_atom_site_label_2
_geom_torsion_atom_site_label_3
_geom_torsion_atom_site_label_4
_geom_torsion
_geom_torsion_publ_flag
Pd(1) Pd(2) P(2) C(17) 48.5(5) no
Pd(1) Pd(2) P(2) C(23) 162.4(4) no
Pd(1) Pd(2) P(2) C(31) -79.0(5) no
Pd(1) Pd(2) N(3) C(18) -59(2) no
Pd(1) Pd(2) N(3) C(24) 62(1) no
Pd(1) Pd(2) N(3) C(25) 179.2(8) no
Pd(1) P(1) C(6) C(1) 2(1) no
Pd(1) P(1) C(6) C(5) -177(1) no
Pd(1) P(1) C(14) C(9) -57(1) no
Pd(1) P(1) C(14) C(13) 123(1) no
Pd(1) P(1) C(17) P(2) -42.3(7) no
Pd(1) N(1) C(1) C(2) 175.0(9) no
Pd(1) N(1) C(1) C(6) -2(1) no
Pd(2) Pd(1) P(1) C(6) 175.9(4) no
Pd(2) Pd(1) P(1) C(14) -60.5(6) no
Pd(2) Pd(1) P(1) C(17) 66.0(4) no
Pd(2) Pd(1) N(1) C(1) -5(2) no
Pd(2) Pd(1) N(1) C(7) 114(1) no
Pd(2) Pd(1) N(1) C(8) -127.9(9) no
Pd(2) P(2) C(17) P(1) -11.2(7) no
Pd(2) P(2) C(23) C(18) 6(1) no
Pd(2) P(2) C(23) C(22) -174.8(9) no
Pd(2) P(2) C(31) C(26) -52(1) no
Pd(2) P(2) C(31) C(30) 131(1) no
Pd(2) N(3) C(18) C(19) -180(1) no
Pd(2) N(3) C(18) C(23) -1(2) no
Cl(1) Pd(1) Pd(2) Cl(2) -61.9(1) no
Cl(1) Pd(1) Pd(2) P(2) 120.1(1) no
Cl(1) Pd(1) Pd(2) N(3) -177(1) no
Cl(1) Pd(1) P(1) C(6) 134(2) no
Cl(1) Pd(1) P(1) C(14) -102(2) no
Cl(1) Pd(1) P(1) C(17) 24(3) no
Cl(1) Pd(1) N(1) C(1) -175.1(7) no
Cl(1) Pd(1) N(1) C(7) -56.5(9) no
Cl(1) Pd(1) N(1) C(8) 61.6(8) no
Cl(2) Pd(2) Pd(1) P(1) 120.2(1) no
Cl(2) Pd(2) Pd(1) N(1) 127.7(9) no
Cl(2) Pd(2) P(2) C(17) -18(3) no
Cl(2) Pd(2) P(2) C(23) 96(3) no
Cl(2) Pd(2) P(2) C(31) -145(3) no
Cl(2) Pd(2) N(3) C(18) -174.0(8) no
Cl(2) Pd(2) N(3) C(24) -52.8(8) no
Cl(2) Pd(2) N(3) C(25) 64.1(8) no
P(1) Pd(1) Pd(2) P(2) -57.8(1) no
P(1) Pd(1) Pd(2) N(3) 5(1) no
P(1) Pd(1) N(1) C(1) 2.6(7) no
P(1) Pd(1) N(1) C(7) 121.3(9) no
P(1) Pd(1) N(1) C(8) -120.6(8) no
P(1) C(6) C(1) N(1) 0(2) no
P(1) C(6) C(1) C(2) -176.8(9) no
P(1) C(6) C(5) C(4) 180(1) no
P(1) C(14) C(9) N(2) 0(2) no
P(1) C(14) C(9) C(10) -179(1) no
P(1) C(14) C(13) C(12) 179(1) no
P(1) C(17) P(2) C(23) -122.4(6) no
P(1) C(17) P(2) C(31) 129.3(6) no
P(2) Pd(2) Pd(1) N(1) -50.3(9) no
P(2) Pd(2) N(3) C(18) 3.9(8) no
P(2) Pd(2) N(3) C(24) 125.1(8) no
P(2) Pd(2) N(3) C(25) -118.0(8) no
P(2) C(17) P(1) C(6) -151.0(6) no
P(2) C(17) P(1) C(14) 96.9(7) no
P(2) C(23) C(18) N(3) -3(2) no
P(2) C(23) C(18) C(19) 175(1) no
P(2) C(23) C(22) C(21) -176(1) no
P(2) C(31) C(26) N(4) 1(1) no
P(2) C(31) C(26) C(27) -178(1) no
P(2) C(31) C(30) C(29) 179.1(9) no
N(1) Pd(1) Pd(2) N(3) 12(1) no
N(1) Pd(1) P(1) C(6) -2.1(5) no
N(1) Pd(1) P(1) C(14) 121.5(6) no
N(1) Pd(1) P(1) C(17) -112.0(5) no
N(1) C(1) C(2) C(3) 179(1) no
N(1) C(1) C(6) C(5) 180(1) no
N(2) C(9) C(10) C(11) -180(2) no
N(2) C(9) C(14) C(13) -180(1) no
N(3) Pd(2) P(2) C(17) -118.6(6) no
N(3) Pd(2) P(2) C(23) -4.7(5) no
N(3) Pd(2) P(2) C(31) 113.9(6) no
N(3) C(18) C(19) C(20) -178(1) no
N(3) C(18) C(23) C(22) 177(1) no
N(4) C(26) C(27) C(28) 179(1) no
N(4) C(26) C(31) C(30) 179(1) no
C(1) C(2) C(3) C(4) 3(2) no
C(1) C(6) P(1) C(14) -135(1) no
C(1) C(6) P(1) C(17) 115(1) no
C(1) C(6) C(5) C(4) 0(2) no
C(2) C(1) N(1) C(7) 57(1) no
C(2) C(1) N(1) C(8) -64(1) no
C(2) C(1) C(6) C(5) 2(2) no
C(2) C(3) C(4) C(5) 0(3) no
C(3) C(2) C(1) C(6) -4(2) no
C(3) C(4) C(5) C(6) -2(2) no
C(5) C(6) P(1) C(14) 46(1) no
C(5) C(6) P(1) C(17) -64(1) no
C(6) P(1) C(14) C(9) 65(1) no
C(6) P(1) C(14) C(13) -115(1) no
C(6) C(1) N(1) C(7) -120(1) no
C(6) C(1) N(1) C(8) 119(1) no
C(9) C(10) C(11) C(12) 0(3) no
C(9) C(14) P(1) C(17) 175(1) no
C(9) C(14) C(13) C(12) 0(2) no
C(10) C(9) N(2) C(15) -71(2) no
C(10) C(9) N(2) C(16) 56(2) no
C(10) C(9) C(14) C(13) 1(2) no
C(10) C(11) C(12) C(13) 1(3) no
C(11) C(10) C(9) C(14) -1(3) no
C(11) C(12) C(13) C(14) -1(3) no
C(13) C(14) P(1) C(17) -5(1) no
C(14) C(9) N(2) C(15) 110(2) no
C(14) C(9) N(2) C(16) -123(1) no
C(17) P(2) C(23) C(18) 121(1) no
C(17) P(2) C(23) C(22) -60(1) no
C(17) P(2) C(31) C(26) 179.3(9) no
C(17) P(2) C(31) C(30) 1(1) no
C(18) C(19) C(20) C(21) -2(2) no
C(18) C(23) P(2) C(31) -130(1) no
C(18) C(23) C(22) C(21) 3(2) no
C(19) C(18) N(3) C(24) 61(2) no
C(19) C(18) N(3) C(25) -61(2) no
C(19) C(18) C(23) C(22) -4(2) no
C(19) C(20) C(21) C(22) 1(2) no
C(20) C(19) C(18) C(23) 3(2) no
C(20) C(21) C(22) C(23) -1(2) no
C(22) C(23) P(2) C(31) 50(1) no
C(23) P(2) C(31) C(26) 67(1) no
C(23) P(2) C(31) C(30) -110(1) no
C(23) C(18) N(3) C(24) -121(1) no
C(23) C(18) N(3) C(25) 118(1) no
C(26) C(27) C(28) C(29) 2(2) no
C(26) C(31) C(30) C(29) 1(2) no
C(27) C(26) N(4) C(32) -70(2) no
C(27) C(26) N(4) C(33) 57(2) no
C(27) C(26) C(31) C(30) 0(2) no
C(27) C(28) C(29) C(30) -1(2) no
C(28) C(27) C(26) C(31) -1(2) no
C(28) C(29) C(30) C(31) -1(2) no
C(31) C(26) N(4) C(32) 111(1) no
C(31) C(26) N(4) C(33) -123(1) no
